data_2001181
loop_
_publ_author_name
'Peeters, O. M.'
'Blaton, N. M.'
'De Ranter, C. J.'

_publ_section_title
;Structure and absolute configuration of nebivolol:
 (+-)-(<i>R</i>*{<i>S</i>*[<i>S</i>*-(<i>S</i>*)]})-\a,\a'-[iminobis(methylene)]bis(6-fluoro-3,4-dihydro-2<i>H</i>-1-benzopyran-2-methanol)
 (nebivolol) hydrochloride (I) and
 (+)-(<i>S</i>{<i>R</i>[<i>R</i>-(<i>R</i>)]})-nebivolol hydrobromide
 dihydrate (II)
;
_journal_issue 12
_journal_name_full 'Acta Crystallographica Section C'
_journal_page_first 2154
_journal_page_last 2157
_journal_paper_doi 10.1107/S0108270193006687
_journal_volume 49
_journal_year 1993
_chemical_formula_analytical 'C22 H26 F2 NO4 ^+^. Cl ^-^'
_chemical_formula_moiety 'C22 H27 Cl1 F2 N1 O4'
_chemical_formula_sum 'C22 H27 Cl F2 N O4'
_chemical_formula_weight 442.91
_chemical_name_systematic
;
(^+^~-~)-(R^*^{S^*^[S^*^-(S^*^)]})-\a,\a'-[Iminobis(methylene-6-fluoro-
3,4-dihydro-2H-1-benzopyran-2-methanol] Hydrochloride
;
_space_group_IT_number 2
_symmetry_cell_setting triclinic
_symmetry_space_group_name_Hall '-P 1'
_symmetry_space_group_name_H-M 'P -1'
_cell_angle_alpha 81.37(9)
_cell_angle_beta 85.29(9)
_cell_angle_gamma 68.61(9)
_cell_formula_units_Z 2
_cell_length_a 8.110(9)
_cell_length_b 9.070(10)
_cell_length_c 15.61(2)
_cell_measurement_reflns_used 24
_cell_measurement_temperature 293
_cell_measurement_theta_max 50
_cell_measurement_theta_min 40
_cell_volume 1057(2)
_computing_cell_refinement DIF4
_computing_data_collection 'DIF4 (Stoe & Cie, 1985)'
_computing_data_reduction 'REDU4 (Stoe & Cie, 1985)'
_computing_molecular_graphics 'PLUTO (Motherwell & Clegg, 1978)'
_computing_publication_material 'PARST (Nardelli, 1983a)'
_computing_structure_refinement 'NRCVAX (Gabe, Le Page, Charland, Lee & White, 1989)'
_computing_structure_solution 'MULTAN80 (Main et al., 1980)'
_diffrn_ambient_temperature 293
_diffrn_measurement_device 'Stoe Stadi-4 four-circle diffractometer  '
_diffrn_measurement_method 2\q/\w
_diffrn_radiation_type 'Cu K\a'
_diffrn_radiation_wavelength 1.54178
_diffrn_reflns_av_R_equivalents .0150
_diffrn_reflns_limit_h_max 9
_diffrn_reflns_limit_h_min -8
_diffrn_reflns_limit_k_max 10
_diffrn_reflns_limit_k_min 0
_diffrn_reflns_limit_l_max 18
_diffrn_reflns_limit_l_min -17
_diffrn_reflns_number 3812
_diffrn_reflns_theta_max 64.48
_diffrn_standards_decay_% .6
_diffrn_standards_interval_time 60
_diffrn_standards_number 4
_exptl_absorpt_coefficient_mu 2.014
_exptl_absorpt_correction_type none
_exptl_crystal_colour colourless
_exptl_crystal_density_diffrn 1.392
_exptl_crystal_description needle
_exptl_crystal_F_000 466
_exptl_crystal_size_max .50
_exptl_crystal_size_mid .20
_exptl_crystal_size_min .10
_refine_diff_density_max .25
_refine_diff_density_min -.26
_refine_ls_extinction_method none
_refine_ls_goodness_of_fit_obs 1.10
_refine_ls_hydrogen_treatment noref
_refine_ls_matrix_type full
_refine_ls_number_parameters 271
_refine_ls_number_reflns 1858
_refine_ls_R_factor_all .0935
_refine_ls_R_factor_obs .0464
_refine_ls_shift/esd_max .013
_refine_ls_structure_factor_coef F
_refine_ls_weighting_details 'w = 1/(\s^2^(F) + 0.00300F^2^)'
_refine_ls_weighting_scheme calc
_refine_ls_wR_factor_all .0900
_refine_ls_wR_factor_obs .0699
_reflns_number_observed 1858
_reflns_number_total 3109
_reflns_observed_criterion '> 3.0 sigma(I)'
_cod_data_source_file na1052.cif
_cod_data_source_block 1
_cod_depositor_comments
;
The following automatic conversions were performed:
'_symmetry_cell_setting' value 'Triclinic ' changed to 'triclinic'
according to '/home/saulius/struct/CIF-dictionaries/cif_core.dic'
dictionary named 'cif_core.dic' version 2.4.1 from 2010-06-29.

Automatic conversion script
Id: cif_fix_enum 1527 2010-12-29 10:47:43Z saulius 

The following automatic conversions were performed:

'_symmetry_cell_setting' value 'Triclinic ' changed to 'triclinic'
according to /home/saulius/struct/CIF-dictionaries/cif_core.dic
dictionary named 'cif_core.dic' version 2.4.1 from 2010-06-29.

Automatic conversion script
Id: cif_fix_values 1715 2011-07-08 13:25:40Z adriana 

The following automatic conversions were performed:

'_refine_ls_weighting_scheme' value 'w = 1/(\s^2^(F) + 0.00300F^2^)'
was changed to 'calc'. New tag '_refine_ls_weighting_details' was
created. The value of the new tag was set to 'w = 1/(\s^2^(F) +
0.00300F^2^)'.

Automatic conversion script
Id: cif_fix_values 3143 2015-03-26 13:38:13Z robertas 
;
_cod_original_sg_symbol_H-M 'P -1       '
_cod_original_formula_sum 'C22 H27 Cl1 F2 N1 O4'
_cod_database_code 2001181

loop_
_symmetry_equiv_pos_as_xyz
+x,+y,+z
-x,-y,-z

loop_
_atom_site_aniso_label
_atom_site_aniso_U_11
_atom_site_aniso_U_22
_atom_site_aniso_U_33
_atom_site_aniso_U_12
_atom_site_aniso_U_13
_atom_site_aniso_U_23
Cl .0699(9) .0618(8) .0753(9) -.0396(7) -.0047(7) -.0054(7)
N1 .050(2) .042(2) .044(2) -.016(2) .006(2) -.017(2)
C2 .047(3) .043(2) .038(2) -.014(2) .001(2) -.010(2)
C3 .039(2) .040(2) .037(2) -.007(2) -.004(2) -.006(2)
O4 .043(2) .046(2) .042(2) -.0190(10) -.0050(10) -.0070(10)
C5 .034(2) .043(2) .039(2) -.009(2) -.002(2) -.008(2)
O6 .035(2) .058(2) .039(2) -.0150(10) .0000(10) -.0180(10)
C7 .036(2) .036(2) .036(2) -.013(2) .002(2) -.008(2)
C8 .043(3) .041(2) .038(2) -.013(2) -.002(2) -.009(2)
C9 .045(3) .071(3) .046(3) -.022(2) -.002(2) -.022(2)
C10 .036(2) .062(3) .040(2) -.020(2) -.001(2) -.016(2)
C11 .038(2) .053(3) .048(3) -.019(2) .001(2) -.009(2)
C12 .040(3) .061(3) .061(3) -.019(2) .009(2) -.013(3)
C13 .057(3) .058(3) .048(3) -.020(3) .017(2) -.017(2)
C14 .058(3) .059(3) .037(3) -.024(2) .006(2) -.014(2)
F15 .067(2) .110(3) .064(2) -.030(2) .030(2) -.040(2)
C2' .048(3) .044(3) .042(3) -.017(2) .002(2) -.015(2)
C3' .042(2) .039(2) .041(2) -.011(2) -.002(2) -.009(2)
O4' .043(2) .049(2) .067(2) -.014(2) -.003(2) -.017(2)
C5' .038(2) .038(2) .047(3) -.008(2) -.001(2) -.016(2)
O6' .038(2) .064(2) .057(2) -.011(2) .002(2) -.030(2)
C7' .052(3) .046(3) .046(3) -.022(2) -.001(2) -.011(2)
C8' .061(3) .050(3) .049(3) -.021(2) .002(2) -.019(2)
C9' .050(3) .075(4) .071(4) -.010(3) .010(3) -.041(3)
C10' .047(3) .054(3) .052(3) -.013(2) .005(2) -.023(2)
C11' .047(3) .056(3) .060(3) -.021(2) .002(2) -.009(2)
C12' .056(3) .067(3) .071(4) -.034(3) -.013(3) -.001(3)
C13' .086(4) .065(3) .053(3) -.041(3) -.012(3) -.012(3)
C14' .078(4) .054(3) .058(3) -.027(3) .000(3) -.018(3)
F15' .120(3) .105(3) .083(2) -.063(2) -.032(2) -.024(2)

loop_
_atom_site_label
_atom_site_fract_x
_atom_site_fract_y
_atom_site_fract_z
_atom_site_U_iso_or_equiv
_atom_site_thermal_displace_type
_atom_site_calc_flag
_atom_site_calc_attached_atom
_atom_site_type_symbol
Cl .4071(2) .7088(2) .56478(9) .0706(6) aniso . . Cl
N1 .7842(5) .7510(4) .5103(2) .044(2) aniso . . N
C2 .8592(6) .7337(5) .4206(3) .044(2) aniso . . C
C3 .7991(6) .6147(5) .3849(3) .041(2) aniso . . C
O4 .8511(4) .4717(3) .4443(2) .0440(10) aniso . . O
C5 .8765(5) .5866(5) .2941(3) .040(2) aniso . . C
O6 1.0669(4) .5216(4) .3013(2) .0430(10) aniso . . O
C7 1.1604(5) .4723(5) .2263(3) .037(2) aniso . . C
C8 1.0816(6) .4462(5) .1573(3) .042(2) aniso . . C
C9 .8901(6) .4649(6) .1613(3) .052(2) aniso . . C
C10 .8150(6) .4747(6) .2539(3) .045(2) aniso . . C
C11 1.3397(6) .4465(6) .2244(3) .047(2) aniso . . C
C12 1.4432(6) .3987(6) .1520(3) .055(2) aniso . . C
C13 1.3647(7) .3753(6) .0835(3) .055(2) aniso . . C
C14 1.1881(7) .3952(6) .0842(3) .052(2) aniso . . C
F15 1.4663(4) .3280(4) .0116(2) .078(2) aniso . . F
C2' .8112(6) .8812(5) .5502(3) .044(2) aniso . . C
C3' .6932(6) .9107(5) .6316(3) .042(2) aniso . . C
O4' .5125(4) .9774(4) .6099(2) .0520(10) aniso . . O
C5' .7280(6) 1.0260(5) .6827(3) .040(2) aniso . . C
O6' .9122(4) .9570(4) .7028(2) .0500(10) aniso . . O
C7' .9684(6) 1.0066(5) .7706(3) .048(2) aniso . . C
C8' .8496(7) 1.1045(6) .8271(3) .052(2) aniso . . C
C9' .6542(7) 1.1576(7) .8162(4) .061(3) aniso . . C
C10' .6134(6) 1.0479(6) .7645(3) .049(2) aniso . . C
C11' 1.1484(6) .9489(6) .7821(3) .055(2) aniso . . C
C12' 1.2155(7) .9904(7) .8503(4) .067(3) aniso . . C
C13' 1.0982(8) 1.0902(7) .9030(3) .068(3) aniso . . C
C14' .9213(8) 1.1472(6) .8937(3) .063(2) aniso . . C
F15' 1.1647(5) 1.1321(5) .9697(2) .100(2) aniso . . F
H1A .8450 .6425 .5493 .046 iso calc N1 H
H1B .6478 .7764 .5095 .046 iso calc N1 H
H2A .8123 .8458 .3808 .046 iso calc C2 H
H2B .9980 .6931 .4200 .046 iso calc C2 H
H3 .6595 .6607 .3826 .046 iso calc C3 H
H4 .7753 .4215 .4369 .046 iso . . H
H5 .8392 .6959 .2531 .046 iso calc C5 H
H9A .8159 .5713 .1218 .046 iso calc C9 H
H9B .8734 .3679 .1378 .046 iso calc C9 H
H10A .8615 .3604 .2904 .046 iso calc C10 H
H10B .6754 .5170 .2551 .046 iso calc C10 H
H11 1.3956 .4656 .2791 .046 iso calc C11 H
H12 1.5820 .3787 .1486 .046 iso calc C12 H
H14 1.1350 .3713 .0306 .046 iso calc C14 H
H2'A .9469 .8471 .5662 .046 iso calc C2' H
H2'B .7793 .9876 .5060 .046 iso calc C2' H
H3' .7202 .7986 .6708 .046 iso calc C3' H
H4' .4811 .8744 .6128 .046 iso . . H
H5' .6977 1.1372 .6435 .046 iso calc C5' H
H9'A .5904 1.1561 .8780 .046 iso calc C9' H
H9'B .6075 1.2747 .7836 .046 iso calc C9' H
H10'A .4779 1.0949 .7476 .046 iso calc C10' H
H10'B .6371 .9340 .8015 .046 iso calc C10' H
H11' 1.2385 .8758 .7382 .046 iso calc C11' H
H12' 1.3515 .9448 .8633 .046 iso calc C12' H
H14' .8357 1.2257 .9377 .046 iso calc C14' H

loop_
_atom_type_symbol
_atom_type_description
_atom_type_scat_dispersion_real
_atom_type_scat_dispersion_imag
_atom_type_scat_source
Cl Chlorine .348 .702 'IntTabIV  Tables 2.2B 2.3.1'
N Nitrogen .029 .018 'IntTabIV  Tables 2.2B 2.3.1'
C Carbon .017 .009 'IntTabIV  Tables 2.2B 2.3.1'
O Oxygen .047 .032 'IntTabIV  Tables 2.2B 2.3.1'
F Fluorine .069 .053 'IntTabIV  Tables 2.2B 2.3.1'
H Hydrogen .000 .000 'IntTabIV  Tables 2.2B'

loop_
_geom_angle_atom_site_label_1
_geom_angle_atom_site_label_2
_geom_angle_atom_site_label_3
_geom_angle
_geom_angle_publ_flag
H1A N1 H1B 110.0(10) no
C2' N1 H1B 108.0(10) no
C2' N1 H1A 108.0(10) no
C2 N1 H1B 109.0(10) no
C2 N1 H1A 108.0(10) no
C2 N1 C2' 114.6(6) yes
N1 C2 H2B 111.0(10) no
N1 C2 H2A 110.0(10) no
N1 C2 C3 108.3(6) yes
H2A C2 H2B 108.0(10) no
C3 C2 H2B 110.0(10) no
C3 C2 H2A 109.0(10) no
C2 C3 H3 109.0(10) no
C2 C3 C5 111.2(6) yes
C2 C3 O4 107.3(5) yes
C5 C3 H3 109.0(10) no
O4 C3 H3 108.0(10) no
O4 C3 C5 112.1(6) yes
C3 O4 H4 106.0(10) no
C3 C5 H5 110.0(10) no
C3 C5 C10 113.4(6) yes
C3 C5 O6 106.6(5) yes
C10 C5 H5 108.0(10) no
O6 C5 H5 110.0(10) no
O6 C5 C10 110.2(7) yes
C5 O6 C7 114.9(6) yes
O6 C7 C11 116.2(6) yes
O6 C7 C8 122.5(7) yes
C8 C7 C11 121.4(6) yes
C7 C8 C14 118.2(7) yes
C7 C8 C9 121.4(6) yes
C9 C8 C14 120.3(6) yes
C8 C9 H9B 111.0(10) no
C8 C9 H9A 110.0(10) no
C8 C9 C10 110.9(6) yes
H9A C9 H9B 108.0(10) no
C10 C9 H9B 109.0(10) no
C10 C9 H9A 108.0(10) no
C5 C10 C9 108.7(6) yes
C9 C10 H10B 111.0(10) no
C9 C10 H10A 110.0(10) no
C5 C10 H10B 109.0(10) no
C5 C10 H10A 109.0(10) no
H10A C10 H10B 109.0(10) no
C7 C11 H11 119.0(10) no
C7 C11 C12 120.3(7) yes
C12 C11 H11 121.0(10) no
C11 C12 H12 122.0(10) no
C11 C12 C13 118.2(8) yes
C13 C12 H12 120.0(10) no
C12 C13 F15 118.6(8) yes
C12 C13 C14 123.1(6) yes
C14 C13 F15 118.3(7) yes
C8 C14 C13 118.9(6) yes
C13 C14 H14 120.0(10) no
C8 C14 H14 121.0(10) no
N1 C2' H2'B 111.0(10) no
N1 C2' H2'A 110.0(10) no
N1 C2' C3' 108.6(6) yes
H2'A C2' H2'B 107.0(10) no
C3' C2' H2'B 110.0(10) no
C3' C2' H2'A 110.0(10) no
C2' C3' H3' 107.0(10) no
C2' C3' C5' 112.4(6) yes
C2' C3' O4' 110.5(5) yes
C5' C3' H3' 109.0(10) no
O4' C3' H3' 110.0(10) no
O4' C3' C5' 107.1(7) yes
C3' O4' H4' 101.0(10) no
C3' C5' H5' 108.0(10) no
C3' C5' C10' 110.9(6) yes
C3' C5' O6' 106.0(6) yes
C10' C5' H5' 109.0(10) no
O6' C5' H5' 112.0(10) no
O6' C5' C10' 110.8(6) yes
C5' O6' C7' 118.2(7) yes
O6' C7' C11' 116.1(6) yes
O6' C7' C8' 122.3(7) yes
C8' C7' C11' 121.6(6) yes
C7' C8' C14' 117.4(8) yes
C7' C8' C9' 120.4(6) yes
C9' C8' C14' 122.2(7) yes
C8' C9' H9'B 110.0(10) no
C8' C9' H9'A 109.0(10) no
C8' C9' C10' 110.1(7) yes
H9'A C9' H9'B 109.0(10) no
C10' C9' H9'B 109.0(10) no
C10' C9' H9'A 110.0(10) no
C5' C10' C9' 110.4(6) yes
C9' C10' H10'A 111.0(10) no
C9' C10' H10'B 111.0(10) no
C5' C10' H10'A 109.0(10) no
C5' C10' H10'B 109.0(10) no
H10'A C10' H10'B 107.0(10) no
C7' C11' H11' 121.0(10) no
C7' C11' C12' 119.6(7) yes
C12' C11' H11' 119.0(10) no
C11' C12' H12' 122.0(10) no
C11' C12' C13' 118.0(8) yes
C13' C12' H12' 120.0(10) no
C12' C13' F15' 117.9(8) yes
C12' C13' C14' 123.6(7) yes
C14' C13' F15' 118.5(8) yes
C8' C14' C13' 119.8(7) yes
C13' C14' H14' 120.0(10) no
C8' C14' H14' 120.0(10) no

loop_
_geom_bond_atom_site_label_1
_geom_bond_atom_site_label_2
_geom_bond_distance
_geom_bond_publ_flag
N1 C2 1.487(5) yes
N1 C2' 1.504(7) yes
N1 H1A 1.048(3) no
N1 H1B 1.045(4) no
C2 C3 1.524(7) yes
C2 H2A 1.064(4) no
C2 H2B 1.049(4) no
C3 O4 1.423(5) yes
C3 C5 1.521(5) yes
C3 H3 1.056(4) no
O4 H4 .911(3) no
C5 O6 1.445(5) yes
C5 C10 1.511(7) yes
C5 H5 1.052(4) no
O6 C7 1.381(5) yes
C7 C8 1.388(6) yes
C7 C11 1.384(6) yes
C8 C9 1.496(7) yes
C8 C14 1.402(6) yes
C9 C10 1.523(6) yes
C9 H9A 1.064(4) no
C9 H9B 1.059(6) no
C10 H10A 1.056(4) no
C10 H10B 1.054(4) no
C11 C12 1.377(6) yes
C11 H11 1.063(5) no
C12 C13 1.368(8) yes
C12 H12 1.071(5) no
C13 C14 1.377(8) yes
C13 F15 1.363(5) yes
C14 H14 1.056(5) no
C2' C3' 1.522(6) yes
C2' H2'A 1.069(4) no
C2' H2'B 1.059(4) no
C3' O4' 1.415(5) yes
C3' C5' 1.521(7) yes
C3' H3' 1.062(4) no
O4' H4' 1.048(3) no
C5' O6' 1.434(5) yes
C5' C10' 1.511(6) yes
C5' H5' 1.054(4) no
O6' C7' 1.380(6) yes
C7' C8' 1.402(6) yes
C7' C11' 1.377(6) yes
C8' C9' 1.495(7) yes
C8' C14' 1.397(8) yes
C9' C10' 1.508(9) yes
C9' H9'A 1.058(5) no
C9' H9'B 1.052(5) no
C10' H10'A 1.064(4) no
C10' H10'B 1.064(4) no
C11' C12' 1.391(8) yes
C11' H11' 1.069(4) no
C12' C13' 1.366(7) yes
C12' H12' 1.053(5) no
C13' C14' 1.348(8) yes
C13' F15' 1.371(7) yes
C14' H14' 1.082(5) no

loop_
_geom_torsion_atom_site_label_1
_geom_torsion_atom_site_label_2
_geom_torsion_atom_site_label_3
_geom_torsion_atom_site_label_4
_geom_torsion
_geom_torsion_publ_flag
C2 N1 C2' C3' 167.0(6) yes
C2 N1 C2' H2'A -71.0(10) no
C2 N1 C2' H2'B 46.0(10) no
C2' N1 C2 H2B 67.0(10) no
C2' N1 C2 H2A -52.0(10) no
C2' N1 C2 C3 -172.1(6) yes
H1A N1 C2 H2B -52.0(10) no
H1A N1 C2 H2A -172.0(10) no
H1A N1 C2 C3 67.0(10) no
H1B N1 C2 H2B -171.0(10) no
H1B N1 C2 H2A 68.0(10) no
H1B N1 C2 C3 -51.0(10) no
H1A N1 C2' H2'B 167.0(10) no
H1A N1 C2' H2'A 48.0(10) no
H1A N1 C2' C3' -72.0(10) no
H1B N1 C2' H2'B -74.0(10) no
H1B N1 C2' H2'A 167.0(10) no
H1B N1 C2' C3' 46.0(10) no
N1 C2 C3 O4 -55.0(8) no
N1 C2 C3 C5 -178.0(6) yes
N1 C2 C3 H3 62.0(10) no
H2A C2 C3 H3 -57.0(10) no
H2A C2 C3 C5 62.0(10) no
H2A C2 C3 O4 -174.0(10) no
H2B C2 C3 H3 -176.0(10) no
H2B C2 C3 C5 -56.0(10) no
H2B C2 C3 O4 66.0(10) no
C2 C3 C5 O6 61.0(8) no
C2 C3 C5 C10 -177.6(6) no
C2 C3 C5 H5 -56.0(10) no
C2 C3 O4 H4 155.0(10) no
O4 C3 C5 O6 -59.1(8) yes
O4 C3 C5 C10 62.3(8) no
O4 C3 C5 H5 -177.0(10) no
C5 C3 O4 H4 -82.0(10) no
H3 C3 O4 H4 38.0(10) no
H3 C3 C5 H5 62.0(10) no
H3 C3 C5 C10 -57.0(10) no
H3 C3 C5 O6 -178.0(10) no
C3 C5 C10 H10A -63.0(10) no
C3 C5 C10 H10B 55.0(10) no
C3 C5 C10 C9 176.1(6) no
C3 C5 O6 C7 173.4(6) no
O6 C5 C10 H10A 55.0(10) no
O6 C5 C10 H10B 174.0(10) no
H5 C5 C10 C9 55.0(10) no
O6 C5 C10 C9 -64.6(8) no
C10 C5 O6 C7 50.0(9) no
H5 C5 O6 C7 -67.0(10) no
H5 C5 C10 H10B -66.0(10) no
H5 C5 C10 H10A 175.0(10) no
C5 O6 C7 C8 -16.0(10) no
C5 O6 C7 C11 164.8(7) no
O6 C7 C11 C12 -179.3(7) no
O6 C7 C11 H11 .0(10) no
O6 C7 C8 C9 -1.0(10) no
O6 C7 C8 C14 -179.6(7) no
C8 C7 C11 C12 2.0(10) no
C8 C7 C11 H11 -178.0(10) no
C11 C7 C8 C14 .0(10) no
C11 C7 C8 C9 176.4(7) no
C7 C8 C14 H14 179.0(10) no
C7 C8 C14 C13 .0(10) no
C7 C8 C9 C10 -12.0(10) no
C7 C8 C9 H9A 106.0(10) no
C7 C8 C9 H9B -134.0(10) no
C9 C8 C14 H14 1.0(10) no
C9 C8 C14 C13 -178.4(7) no
C14 C8 C9 H9B 43.0(10) no
C14 C8 C9 H9A -75.0(10) no
C14 C8 C9 C10 163.9(7) no
C8 C9 C10 C5 44.9(8) no
C8 C9 C10 H10A -73.0(10) no
C8 C9 C10 H10B 165.0(10) no
H9A C9 C10 C5 -75.0(10) no
H9B C9 C10 C5 167.0(10) no
H9A C9 C10 H10B 44.0(10) no
H9A C9 C10 H10A 165.0(10) no
H9B C9 C10 H10B -72.0(10) no
H9B C9 C10 H10A 48.0(10) no
C7 C11 C12 C13 .0(10) no
C7 C11 C12 H12 180.0(10) no
H11 C11 C12 H12 .0(10) no
H11 C11 C12 C13 180.0(10) no
C11 C12 C13 C14 .0(10) no
C11 C12 C13 F15 -180.0(7) no
H12 C12 C13 F15 .0(10) no
H12 C12 C13 C14 178.0(10) no
C12 C13 C14 C8 2.0(10) no
C12 C13 C14 H14 -177.0(10) no
F15 C13 C14 C8 -179.0(7) no
F15 C13 C14 H14 1.0(10) no
N1 C2' C3' O4' -67.5(8) no
N1 C2' C3' C5' 172.9(6) yes
N1 C2' C3' H3' 53.0(10) no
H2'A C2' C3' H3' -67.0(10) no
H2'A C2' C3' C5' 52.0(10) no
H2'A C2' C3' O4' 172.0(10) no
H2'B C2' C3' H3' 174.0(10) no
H2'B C2' C3' C5' -65.0(10) no
H2'B C2' C3' O4' 54.0(10) no
C2' C3' C5' O6' -57.6(8) no
C2' C3' C5' C10' -178.0(6) no
C2' C3' C5' H5' 63.0(10) no
C2' C3' O4' H4' 91.0(10) no
O4' C3' C5' O6' -179.2(6) yes
O4' C3' C5' C10' 60.4(8) no
O4' C3' C5' H5' -58.0(10) no
C5' C3' O4' H4' -145.0(10) no
H3' C3' O4' H4' -26.0(10) no
H3' C3' C5' H5' -178.0(10) no
H3' C3' C5' C10' -58.0(10) no
H3' C3' C5' O6' 61.0(10) no
C3' C5' C10' H10'A -59.0(10) no
C3' C5' C10' H10'B 56.0(10) no
C3' C5' C10' C9' 177.9(6) no
C3' C5' O6' C7' -159.5(7) no
O6' C5' C10' H10'A -177.0(10) no
O6' C5' C10' H10'B -60.0(10) no
H5' C5' C10' C9' -62.0(10) no
O6' C5' C10' C9' 60.4(8) no
C10' C5' O6' C7' -39.1(9) no
H5' C5' O6' C7' 83.0(10) no
H5' C5' C10' H10'B 176.0(10) no
H5' C5' C10' H10'A 59.0(10) no
C5' O6' C7' C8' 9.0(10) no
C5' O6' C7' C11' -173.9(7) no
O6' C7' C11' C12' -178.5(7) no
O6' C7' C11' H11' 4.0(10) no
O6' C7' C8' C9' 1.0(10) no
O6' C7' C8' C14' 179.9(7) no
C8' C7' C11' C12' .0(10) no
C8' C7' C11' H11' -178.0(10) no
C11' C7' C8' C14' 3.0(10) no
C11' C7' C8' C9' -176.4(7) no
C7' C8' C14' H14' 178.0(10) no
C7' C8' C14' C13' -1.0(10) no
C7' C8' C9' C10' 21.0(10) no
C7' C8' C9' H9'A 141.0(10) no
C7' C8' C9' H9'B -99.0(10) no
C9' C8' C14' H14' -2.0(10) no
C9' C8' C14' C13' 177.0(8) no
C14' C8' C9' H9'B 81.0(10) no
C14' C8' C9' H9'A -37.0(10) no
C14' C8' C9' C10' -158.3(8) no
C8' C9' C10' C5' -50.0(9) no
C8' C9' C10' H10'A -170.0(10) no
C8' C9' C10' H10'B 70.0(10) no
H9'A C9' C10' C5' -169.0(10) no
H9'B C9' C10' C5' 70.0(10) no
H9'A C9' C10' H10'B -49.0(10) no
H9'A C9' C10' H10'A 69.0(10) no
H9'B C9' C10' H10'B -168.0(10) no
H9'B C9' C10' H10'A -49.0(10) no
C7' C11' C12' C13' .0(10) no
C7' C11' C12' H12' 177.0(10) no
H11' C11' C12' H12' -4.0(10) no
H11' C11' C12' C13' 177.0(10) no
C11' C12' C13' C14' 2.0(10) no
C11' C12' C13' F15' -179.4(8) no
H12' C12' C13' F15' 2.0(10) no
H12' C12' C13' C14' -175.0(10) no
C12' C13' C14' C8' .0(10) no
C12' C13' C14' H14' 180.0(10) no
F15' C13' C14' C8' -179.0(8) no
F15' C13' C14' H14' 1.0(10) no
